data_4025127
loop_
_publ_author_name
'Patrick J. Gross'
'Caroline E. Hartmann'
'Martin Nieger'
'Stefan Br\"ase'

_publ_contact_author
;
        Martin Nieger
        Laboratory of Inorganic Chemistry
        Department of Chemistry
        Universitity of Helsinki
        P.O. Box 55
        FIN-00014 University of Helsinki
        Finland
;
_publ_contact_author_email martin.nieger@helsinki.fi
_publ_contact_author_fax '++358 9 191 50198'
_publ_contact_author_phone '++358 9 191 50223'
_publ_section_title
;
 Synthesis of Methoxyfumimycin with 1,2-Addition to Ketimines
;
_journal_name_full 'Journal of Organic Chemistry'
_journal_page_first 229
_journal_page_last 232
_journal_paper_doi 10.1021/jo902026s
_journal_volume 75
_journal_year 2010
_chemical_formula_moiety 'C32 H40 N O6 P Si'
_chemical_formula_sum 'C32 H40 N O6 P Si'
_chemical_formula_weight 593.71
_chemical_name_systematic
; 
 (Z)-ethyl-2-(5-(alloxy)-2-(tert.butyldimethylsiloxy)-4-methoxyphenyl)-2-
 (diphenylphosphorylimino)acetate
;
_space_group_IT_number 14
_symmetry_cell_setting monoclinic
_symmetry_space_group_name_Hall '-P 2yn'
_symmetry_space_group_name_H-M 'P 1 21/n 1'
_atom_sites_solution_hydrogens geom
_atom_sites_solution_primary direct
_atom_sites_solution_secondary difmap
_audit_creation_method SHELXL-97
_cell_angle_alpha 90.00
_cell_angle_beta 109.94(1)
_cell_angle_gamma 90.00
_cell_formula_units_Z 4
_cell_length_a 12.039(2)
_cell_length_b 21.525(2)
_cell_length_c 13.205(2)
_cell_measurement_reflns_used 197
_cell_measurement_temperature 123(2)
_cell_measurement_theta_max 25
_cell_measurement_theta_min 1
_cell_volume 3216.8(8)
_computing_cell_refinement 'EVALCCD (Duisenberg et al., 2003)'
_computing_data_collection 'Collect (Nonius, 1998)'
_computing_data_reduction 'EVALCCD (Duisenberg et al., 2003)'
_computing_molecular_graphics XP
_computing_publication_material 'SHELXL-97 (Sheldrick, 1997)'
_computing_structure_refinement 'SHELXL-97 (Sheldrick, 1997)'
_computing_structure_solution 'SHELXS-97 (Sheldrick, 1990)'
_diffrn_ambient_temperature 123(2)
_diffrn_measured_fraction_theta_full 0.996
_diffrn_measured_fraction_theta_max 0.996
_diffrn_measurement_device_type 'Bruker-Nonius KappaCCD'
_diffrn_measurement_method 'rotation in phi and omega, 1 deg.'
_diffrn_radiation_monochromator graphite
_diffrn_radiation_source 'fine-focus sealed tube'
_diffrn_radiation_type MoK\a
_diffrn_radiation_wavelength 0.71073
_diffrn_reflns_av_R_equivalents 0.0295
_diffrn_reflns_av_sigmaI/netI 0.0430
_diffrn_reflns_limit_h_max 15
_diffrn_reflns_limit_h_min -15
_diffrn_reflns_limit_k_max 27
_diffrn_reflns_limit_k_min -27
_diffrn_reflns_limit_l_max 17
_diffrn_reflns_limit_l_min -17
_diffrn_reflns_number 18988
_diffrn_reflns_theta_full 27.48
_diffrn_reflns_theta_max 27.48
_diffrn_reflns_theta_min 2.97
_exptl_absorpt_coefficient_mu 0.165
_exptl_absorpt_correction_type none
_exptl_crystal_colour 'pale yellow'
_exptl_crystal_density_diffrn 1.226
_exptl_crystal_density_meas ?
_exptl_crystal_density_method 'not measured'
_exptl_crystal_description blocks
_exptl_crystal_F_000 1264
_exptl_crystal_size_max 0.50
_exptl_crystal_size_mid 0.35
_exptl_crystal_size_min 0.25
_refine_diff_density_max 0.584
_refine_diff_density_min -0.291
_refine_diff_density_rms 0.054
_refine_ls_extinction_method none
_refine_ls_goodness_of_fit_ref 1.021
_refine_ls_hydrogen_treatment constr
_refine_ls_matrix_type full
_refine_ls_number_parameters 371
_refine_ls_number_reflns 7341
_refine_ls_number_restraints 0
_refine_ls_restrained_S_all 1.021
_refine_ls_R_factor_all 0.0660
_refine_ls_R_factor_gt 0.0462
_refine_ls_shift/su_max 0.001
_refine_ls_shift/su_mean 0.000
_refine_ls_structure_factor_coef Fsqd
_refine_ls_weighting_details 'calc w=1/[\s^2^(Fo^2^)+(0.0361P)^2^+2.5140P] where P=(Fo^2^+2Fc^2^)/3'
_refine_ls_weighting_scheme calc
_refine_ls_wR_factor_gt 0.0977
_refine_ls_wR_factor_ref 0.1060
_reflns_number_gt 5723
_reflns_number_total 7341
_reflns_threshold_expression >2sigma(I)
_cod_data_source_file jo902026s_si_001_1.cif
_cod_data_source_block sb117_hy_compound_14
_cod_depositor_comments
;
The following automatic conversions were performed:

'_exptl_crystal_density_meas' value 'none' was changed to '?' - the
value is perceived as not measured.

Automatic conversion script
Id: cif_fix_values 3008 2015-01-20 13:52:24Z robertas 

The following automatic conversions were performed:
data name '_publ_contact_autor' replaced with '_publ_contact_author'
as specified in the replacement file
'/home/antanas/src/cod-tools/trunk/data/replacement-values/replacement_tags.lst'.

Automatic conversion script
Id: cif_correct_tags 4998 2017-03-02 13:24:31Z antanas 
;
_cod_original_sg_symbol_H-M 'P 21/n'
_cod_database_code 4025127

loop_
_symmetry_equiv_pos_as_xyz
'x, y, z'
'-x+1/2, y+1/2, -z+1/2'
'-x, -y, -z'
'x-1/2, -y-1/2, z-1/2'

loop_
_atom_site_label
_atom_site_type_symbol
_atom_site_fract_x
_atom_site_fract_y
_atom_site_fract_z
_atom_site_U_iso_or_equiv
_atom_site_adp_type
_atom_site_occupancy
_atom_site_symmetry_multiplicity
_atom_site_calc_flag
_atom_site_refinement_flags
_atom_site_disorder_assembly
_atom_site_disorder_group
C1 C 0.44008(14) 0.66103(8) 0.27673(13) 0.0136(3) Uani 1 1 d . . .
C2 C 0.49403(14) 0.71217(8) 0.24792(13) 0.0147(3) Uani 1 1 d . . .
O2 O 0.49363(11) 0.76692(6) 0.29798(10) 0.0209(3) Uani 1 1 d . . .
Si2 Si 0.52558(4) 0.84066(2) 0.27904(4) 0.01849(12) Uani 1 1 d . . .
C21 C 0.42809(19) 0.88576(9) 0.33396(19) 0.0331(5) Uani 1 1 d . . .
H21A H 0.4479 0.8763 0.4107 0.050 Uiso 1 1 calc R . .
H21B H 0.3455 0.8746 0.2953 0.050 Uiso 1 1 calc R . .
H21C H 0.4392 0.9303 0.3249 0.050 Uiso 1 1 calc R . .
C22 C 0.48712(19) 0.85903(10) 0.13381(16) 0.0306(5) Uani 1 1 d . . .
H22A H 0.5387 0.8355 0.1042 0.046 Uiso 1 1 calc R . .
H22B H 0.4978 0.9036 0.1251 0.046 Uiso 1 1 calc R . .
H22C H 0.4046 0.8477 0.0954 0.046 Uiso 1 1 calc R . .
C23 C 0.68569(17) 0.85244(9) 0.35895(16) 0.0289(4) Uani 1 1 d . . .
C24 C 0.7164(2) 0.92166(11) 0.3617(2) 0.0458(6) Uani 1 1 d . . .
H24A H 0.6660 0.9452 0.3926 0.069 Uiso 1 1 calc R . .
H24B H 0.7034 0.9363 0.2882 0.069 Uiso 1 1 calc R . .
H24C H 0.7995 0.9278 0.4059 0.069 Uiso 1 1 calc R . .
C25 C 0.76561(19) 0.81701(12) 0.3108(2) 0.0463(6) Uani 1 1 d . . .
H25A H 0.7512 0.8314 0.2371 0.069 Uiso 1 1 calc R . .
H25B H 0.7485 0.7725 0.3100 0.069 Uiso 1 1 calc R . .
H25C H 0.8485 0.8244 0.3545 0.069 Uiso 1 1 calc R . .
C26 C 0.7087(2) 0.82959(14) 0.47461(19) 0.0551(8) Uani 1 1 d . . .
H26A H 0.6572 0.8521 0.5057 0.083 Uiso 1 1 calc R . .
H26B H 0.7915 0.8372 0.5182 0.083 Uiso 1 1 calc R . .
H26C H 0.6920 0.7850 0.4736 0.083 Uiso 1 1 calc R . .
C3 C 0.54366(15) 0.70641(8) 0.16727(14) 0.0168(3) Uani 1 1 d . . .
H3 H 0.5797 0.7414 0.1474 0.020 Uiso 1 1 calc R . .
C4 C 0.54088(14) 0.65024(8) 0.11587(13) 0.0156(3) Uani 1 1 d . . .
O4 O 0.58237(11) 0.64125(6) 0.03400(10) 0.0203(3) Uani 1 1 d . . .
C41 C 0.61993(18) 0.69516(9) -0.00958(16) 0.0255(4) Uani 1 1 d . . .
H41A H 0.5551 0.7253 -0.0326 0.038 Uiso 1 1 calc R . .
H41B H 0.6423 0.6830 -0.0716 0.038 Uiso 1 1 calc R . .
H41C H 0.6881 0.7139 0.0457 0.038 Uiso 1 1 calc R . .
C5 C 0.48993(15) 0.59749(8) 0.14685(14) 0.0164(3) Uani 1 1 d . . .
O5 O 0.49301(12) 0.54421(6) 0.09168(10) 0.0235(3) Uani 1 1 d . . .
C51 C 0.43324(19) 0.49066(9) 0.11231(16) 0.0281(5) Uani 1 1 d . . .
H51A H 0.4197 0.4607 0.0525 0.034 Uiso 1 1 calc R . .
H51B H 0.3552 0.5033 0.1149 0.034 Uiso 1 1 calc R . .
C52 C 0.5034(2) 0.45924(10) 0.21757(19) 0.0356(5) Uani 1 1 d . . .
H52 H 0.5872 0.4612 0.2402 0.043 Uiso 1 1 calc R . .
C53 C 0.4567(3) 0.43018(12) 0.2780(2) 0.0482(6) Uani 1 1 d . . .
H53A H 0.3731 0.4274 0.2576 0.058 Uiso 1 1 calc R . .
H53B H 0.5056 0.4115 0.3431 0.058 Uiso 1 1 calc R . .
C6 C 0.44019(14) 0.60376(8) 0.22490(13) 0.0154(3) Uani 1 1 d . . .
H6 H 0.4047 0.5686 0.2449 0.019 Uiso 1 1 calc R . .
C1' C 0.37769(14) 0.66404(8) 0.35412(13) 0.0139(3) Uani 1 1 d . . .
N1' N 0.30874(13) 0.61976(7) 0.35792(11) 0.0170(3) Uani 1 1 d . . .
P1' P 0.21615(4) 0.61331(2) 0.42602(4) 0.01774(11) Uani 1 1 d . . .
O1' O 0.21104(12) 0.65970(6) 0.50660(11) 0.0262(3) Uani 1 1 d . . .
C2' C 0.39664(14) 0.71844(8) 0.43200(13) 0.0147(3) Uani 1 1 d . . .
O2' O 0.33148(11) 0.76156(6) 0.42160(10) 0.0194(3) Uani 1 1 d . . .
O3' O 0.49380(11) 0.70738(6) 0.51638(9) 0.0205(3) Uani 1 1 d . . .
C3' C 0.51374(19) 0.75033(9) 0.60638(15) 0.0290(5) Uani 1 1 d . . .
H3'1 H 0.4513 0.7454 0.6388 0.035 Uiso 1 1 calc R . .
H3'2 H 0.5126 0.7938 0.5814 0.035 Uiso 1 1 calc R . .
C4' C 0.6322(2) 0.73506(11) 0.68727(17) 0.0397(6) Uani 1 1 d . . .
H4'1 H 0.6490 0.7632 0.7491 0.059 Uiso 1 1 calc R . .
H4'2 H 0.6932 0.7400 0.6541 0.059 Uiso 1 1 calc R . .
H4'3 H 0.6321 0.6921 0.7116 0.059 Uiso 1 1 calc R . .
C5' C 0.07917(16) 0.60859(8) 0.31402(15) 0.0203(4) Uani 1 1 d . . .
C6' C -0.01774(17) 0.64294(9) 0.31530(17) 0.0274(4) Uani 1 1 d . . .
H6' H -0.0121 0.6687 0.3753 0.033 Uiso 1 1 calc R . .
C7' C -0.12286(18) 0.63975(11) 0.22899(19) 0.0354(5) Uani 1 1 d . . .
H7' H -0.1889 0.6635 0.2301 0.042 Uiso 1 1 calc R . .
C8' C -0.13242(19) 0.60264(10) 0.14212(19) 0.0365(5) Uani 1 1 d . . .
H8' H -0.2050 0.6005 0.0835 0.044 Uiso 1 1 calc R . .
C9' C -0.03644(19) 0.56830(10) 0.13994(18) 0.0347(5) Uani 1 1 d . . .
H9' H -0.0428 0.5428 0.0795 0.042 Uiso 1 1 calc R . .
C10' C 0.06872(18) 0.57096(9) 0.22537(17) 0.0289(4) Uani 1 1 d . . .
H10' H 0.1344 0.5470 0.2237 0.035 Uiso 1 1 calc R . .
C11' C 0.24748(16) 0.53641(8) 0.48208(14) 0.0200(4) Uani 1 1 d . . .
C12' C 0.32356(18) 0.49488(10) 0.45964(17) 0.0304(5) Uani 1 1 d . . .
H12' H 0.3630 0.5062 0.4111 0.037 Uiso 1 1 calc R . .
C13' C 0.3424(2) 0.43681(10) 0.50781(19) 0.0369(5) Uani 1 1 d . . .
H13' H 0.3947 0.4084 0.4921 0.044 Uiso 1 1 calc R . .
C14' C 0.28604(19) 0.42008(10) 0.57798(17) 0.0336(5) Uani 1 1 d . . .
H14' H 0.2996 0.3803 0.6110 0.040 Uiso 1 1 calc R . .
C15' C 0.2101(2) 0.46085(11) 0.60042(19) 0.0411(6) Uani 1 1 d . . .
H15' H 0.1706 0.4491 0.6487 0.049 Uiso 1 1 calc R . .
C16' C 0.1906(2) 0.51898(10) 0.55298(18) 0.0352(5) Uani 1 1 d . . .
H16' H 0.1381 0.5471 0.5690 0.042 Uiso 1 1 calc R . .

loop_
_atom_site_aniso_label
_atom_site_aniso_U_11
_atom_site_aniso_U_22
_atom_site_aniso_U_33
_atom_site_aniso_U_23
_atom_site_aniso_U_13
_atom_site_aniso_U_12
C1 0.0125(7) 0.0148(8) 0.0130(7) -0.0009(6) 0.0038(6) -0.0001(6)
C2 0.0139(8) 0.0138(8) 0.0155(8) -0.0034(6) 0.0040(6) -0.0013(6)
O2 0.0289(7) 0.0139(6) 0.0244(6) -0.0061(5) 0.0150(6) -0.0057(5)
Si2 0.0188(2) 0.0140(2) 0.0239(2) -0.0013(2) 0.00878(19) -0.00208(19)
C21 0.0389(12) 0.0174(10) 0.0521(13) -0.0040(9) 0.0275(11) 0.0003(9)
C22 0.0299(11) 0.0311(11) 0.0302(11) 0.0084(9) 0.0094(9) 0.0026(9)
C23 0.0235(10) 0.0294(11) 0.0313(10) -0.0028(9) 0.0062(8) -0.0098(8)
C24 0.0386(13) 0.0356(13) 0.0632(16) -0.0133(12) 0.0175(12) -0.0195(11)
C25 0.0179(10) 0.0506(15) 0.0644(17) -0.0127(13) 0.0065(10) -0.0011(10)
C26 0.0398(14) 0.079(2) 0.0328(13) 0.0065(13) -0.0060(11) -0.0244(13)
C3 0.0163(8) 0.0155(8) 0.0194(8) 0.0002(7) 0.0073(7) -0.0025(7)
C4 0.0130(8) 0.0194(9) 0.0155(8) -0.0004(7) 0.0063(6) 0.0000(7)
O4 0.0260(7) 0.0196(6) 0.0217(6) -0.0020(5) 0.0166(5) -0.0034(5)
C41 0.0316(10) 0.0248(10) 0.0272(10) 0.0018(8) 0.0193(8) -0.0056(8)
C5 0.0191(8) 0.0139(8) 0.0169(8) -0.0029(7) 0.0070(7) -0.0001(7)
O5 0.0369(8) 0.0154(6) 0.0276(7) -0.0059(5) 0.0234(6) -0.0044(6)
C51 0.0454(12) 0.0167(9) 0.0331(11) -0.0085(8) 0.0275(10) -0.0098(9)
C52 0.0452(13) 0.0210(10) 0.0501(14) -0.0037(10) 0.0285(11) -0.0002(9)
C53 0.0649(17) 0.0397(14) 0.0416(14) 0.0016(11) 0.0203(13) -0.0051(12)
C6 0.0167(8) 0.0144(8) 0.0162(8) 0.0005(7) 0.0069(6) -0.0012(6)
C1' 0.0132(7) 0.0147(8) 0.0129(7) 0.0006(6) 0.0034(6) 0.0027(6)
N1' 0.0190(7) 0.0170(7) 0.0178(7) -0.0023(6) 0.0099(6) -0.0017(6)
P1' 0.0209(2) 0.0160(2) 0.0208(2) -0.00157(18) 0.01292(18) -0.00246(18)
O1' 0.0358(8) 0.0221(7) 0.0290(7) -0.0055(6) 0.0219(6) -0.0034(6)
C2' 0.0155(8) 0.0159(8) 0.0148(8) -0.0009(7) 0.0078(6) -0.0021(7)
O2' 0.0189(6) 0.0173(6) 0.0229(6) -0.0010(5) 0.0082(5) 0.0037(5)
O3' 0.0217(6) 0.0203(7) 0.0148(6) -0.0056(5) 0.0003(5) 0.0036(5)
C3' 0.0372(11) 0.0263(11) 0.0194(9) -0.0110(8) 0.0043(8) 0.0011(9)
C4' 0.0460(13) 0.0354(12) 0.0226(10) -0.0056(9) -0.0076(9) -0.0006(10)
C5' 0.0203(9) 0.0146(9) 0.0282(9) 0.0050(7) 0.0111(7) -0.0027(7)
C6' 0.0261(10) 0.0264(10) 0.0362(11) 0.0063(9) 0.0189(9) 0.0006(8)
C7' 0.0239(10) 0.0374(12) 0.0478(13) 0.0179(11) 0.0161(10) 0.0062(9)
C8' 0.0257(11) 0.0335(12) 0.0421(13) 0.0131(10) 0.0010(9) -0.0042(9)
C9' 0.0359(12) 0.0254(11) 0.0337(11) -0.0005(9) 0.0003(9) -0.0011(9)
C10' 0.0279(10) 0.0199(10) 0.0355(11) -0.0023(9) 0.0065(9) 0.0022(8)
C11' 0.0206(9) 0.0200(9) 0.0189(9) -0.0003(7) 0.0062(7) -0.0034(7)
C12' 0.0305(11) 0.0295(11) 0.0361(11) 0.0082(9) 0.0176(9) 0.0063(9)
C13' 0.0341(12) 0.0293(12) 0.0458(13) 0.0090(10) 0.0117(10) 0.0114(9)
C14' 0.0360(12) 0.0247(11) 0.0307(11) 0.0085(9) -0.0007(9) -0.0047(9)
C15' 0.0576(15) 0.0323(12) 0.0411(13) 0.0109(10) 0.0267(12) -0.0049(11)
C16' 0.0470(13) 0.0259(11) 0.0426(12) 0.0048(10) 0.0281(11) -0.0008(10)

loop_
_atom_type_symbol
_atom_type_description
_atom_type_scat_dispersion_real
_atom_type_scat_dispersion_imag
_atom_type_scat_source
C C 0.0033 0.0016 'International Tables Vol C Tables 4.2.6.8 and 6.1.1.4'
H H 0.0000 0.0000 'International Tables Vol C Tables 4.2.6.8 and 6.1.1.4'
N N 0.0061 0.0033 'International Tables Vol C Tables 4.2.6.8 and 6.1.1.4'
O O 0.0106 0.0060 'International Tables Vol C Tables 4.2.6.8 and 6.1.1.4'
Si Si 0.0817 0.0704 'International Tables Vol C Tables 4.2.6.8 and 6.1.1.4'
P P 0.1023 0.0942 'International Tables Vol C Tables 4.2.6.8 and 6.1.1.4'

loop_
_geom_angle_atom_site_label_1
_geom_angle_atom_site_label_2
_geom_angle_atom_site_label_3
_geom_angle
_geom_angle_site_symmetry_1
_geom_angle_site_symmetry_3
_geom_angle_publ_flag
C2 C1 C6 118.66(15) . . ?
C2 C1 C1' 123.63(15) . . ?
C6 C1 C1' 117.63(15) . . ?
O2 C2 C3 121.69(15) . . ?
O2 C2 C1 118.34(15) . . ?
C3 C2 C1 119.95(15) . . ?
C2 O2 Si2 135.64(12) . . ?
O2 Si2 C21 103.31(8) . . ?
O2 Si2 C22 111.59(8) . . ?
C21 Si2 C22 108.98(10) . . ?
O2 Si2 C23 106.82(8) . . ?
C21 Si2 C23 112.12(10) . . ?
C22 Si2 C23 113.56(10) . . ?
Si2 C21 H21A 109.5 . . ?
Si2 C21 H21B 109.5 . . ?
H21A C21 H21B 109.5 . . ?
Si2 C21 H21C 109.5 . . ?
H21A C21 H21C 109.5 . . ?
H21B C21 H21C 109.5 . . ?
Si2 C22 H22A 109.5 . . ?
Si2 C22 H22B 109.5 . . ?
H22A C22 H22B 109.5 . . ?
Si2 C22 H22C 109.5 . . ?
H22A C22 H22C 109.5 . . ?
H22B C22 H22C 109.5 . . ?
C25 C23 C24 108.31(19) . . ?
C25 C23 C26 109.2(2) . . ?
C24 C23 C26 109.12(19) . . ?
C25 C23 Si2 111.83(14) . . ?
C24 C23 Si2 109.80(15) . . ?
C26 C23 Si2 108.58(15) . . ?
C23 C24 H24A 109.5 . . ?
C23 C24 H24B 109.5 . . ?
H24A C24 H24B 109.5 . . ?
C23 C24 H24C 109.5 . . ?
H24A C24 H24C 109.5 . . ?
H24B C24 H24C 109.5 . . ?
C23 C25 H25A 109.5 . . ?
C23 C25 H25B 109.5 . . ?
H25A C25 H25B 109.5 . . ?
C23 C25 H25C 109.5 . . ?
H25A C25 H25C 109.5 . . ?
H25B C25 H25C 109.5 . . ?
C23 C26 H26A 109.5 . . ?
C23 C26 H26B 109.5 . . ?
H26A C26 H26B 109.5 . . ?
C23 C26 H26C 109.5 . . ?
H26A C26 H26C 109.5 . . ?
H26B C26 H26C 109.5 . . ?
C4 C3 C2 120.57(16) . . ?
C4 C3 H3 119.7 . . ?
C2 C3 H3 119.7 . . ?
O4 C4 C3 124.40(15) . . ?
O4 C4 C5 115.56(15) . . ?
C3 C4 C5 120.03(16) . . ?
C4 O4 C41 117.28(14) . . ?
O4 C41 H41A 109.5 . . ?
O4 C41 H41B 109.5 . . ?
H41A C41 H41B 109.5 . . ?
O4 C41 H41C 109.5 . . ?
H41A C41 H41C 109.5 . . ?
H41B C41 H41C 109.5 . . ?
C6 C5 O5 125.80(16) . . ?
C6 C5 C4 118.96(15) . . ?
O5 C5 C4 115.22(15) . . ?
C5 O5 C51 117.85(14) . . ?
O5 C51 C52 111.94(17) . . ?
O5 C51 H51A 109.2 . . ?
C52 C51 H51A 109.2 . . ?
O5 C51 H51B 109.2 . . ?
C52 C51 H51B 109.2 . . ?
H51A C51 H51B 107.9 . . ?
C53 C52 C51 124.1(2) . . ?
C53 C52 H52 118.0 . . ?
C51 C52 H52 118.0 . . ?
C52 C53 H53A 120.0 . . ?
C52 C53 H53B 120.0 . . ?
H53A C53 H53B 120.0 . . ?
C5 C6 C1 121.78(16) . . ?
C5 C6 H6 119.1 . . ?
C1 C6 H6 119.1 . . ?
N1' C1' C1 119.39(15) . . ?
N1' C1' C2' 119.81(15) . . ?
C1 C1' C2' 120.78(14) . . ?
C1' N1' P1' 130.53(13) . . ?
O1' P1' N1' 122.34(8) . . ?
O1' P1' C11' 112.34(8) . . ?
N1' P1' C11' 102.39(8) . . ?
O1' P1' C5' 112.22(9) . . ?
N1' P1' C5' 98.95(8) . . ?
C11' P1' C5' 106.87(8) . . ?
O2' C2' O3' 126.19(16) . . ?
O2' C2' C1' 125.40(15) . . ?
O3' C2' C1' 108.27(14) . . ?
C2' O3' C3' 114.90(14) . . ?
O3' C3' C4' 107.08(16) . . ?
O3' C3' H3'1 110.3 . . ?
C4' C3' H3'1 110.3 . . ?
O3' C3' H3'2 110.3 . . ?
C4' C3' H3'2 110.3 . . ?
H3'1 C3' H3'2 108.6 . . ?
C3' C4' H4'1 109.5 . . ?
C3' C4' H4'2 109.5 . . ?
H4'1 C4' H4'2 109.5 . . ?
C3' C4' H4'3 109.5 . . ?
H4'1 C4' H4'3 109.5 . . ?
H4'2 C4' H4'3 109.5 . . ?
C6' C5' C10' 119.02(18) . . ?
C6' C5' P1' 119.85(15) . . ?
C10' C5' P1' 121.13(14) . . ?
C7' C6' C5' 120.0(2) . . ?
C7' C6' H6' 120.0 . . ?
C5' C6' H6' 120.0 . . ?
C8' C7' C6' 120.7(2) . . ?
C8' C7' H7' 119.7 . . ?
C6' C7' H7' 119.7 . . ?
C7' C8' C9' 119.9(2) . . ?
C7' C8' H8' 120.1 . . ?
C9' C8' H8' 120.1 . . ?
C10' C9' C8' 120.1(2) . . ?
C10' C9' H9' 119.9 . . ?
C8' C9' H9' 119.9 . . ?
C9' C10' C5' 120.38(19) . . ?
C9' C10' H10' 119.8 . . ?
C5' C10' H10' 119.8 . . ?
C12' C11' C16' 119.03(18) . . ?
C12' C11' P1' 124.60(15) . . ?
C16' C11' P1' 116.37(15) . . ?
C11' C12' C13' 120.1(2) . . ?
C11' C12' H12' 119.9 . . ?
C13' C12' H12' 119.9 . . ?
C14' C13' C12' 120.4(2) . . ?
C14' C13' H13' 119.8 . . ?
C12' C13' H13' 119.8 . . ?
C13' C14' C15' 119.9(2) . . ?
C13' C14' H14' 120.0 . . ?
C15' C14' H14' 120.0 . . ?
C14' C15' C16' 120.2(2) . . ?
C14' C15' H15' 119.9 . . ?
C16' C15' H15' 119.9 . . ?
C15' C16' C11' 120.3(2) . . ?
C15' C16' H16' 119.8 . . ?
C11' C16' H16' 119.8 . . ?

loop_
_geom_bond_atom_site_label_1
_geom_bond_atom_site_label_2
_geom_bond_distance
_geom_bond_site_symmetry_2
_geom_bond_publ_flag
C1 C2 1.395(2) . ?
C1 C6 1.410(2) . ?
C1 C1' 1.462(2) . ?
C2 O2 1.352(2) . ?
C2 C3 1.393(2) . ?
O2 Si2 1.6720(13) . ?
Si2 C21 1.851(2) . ?
Si2 C22 1.855(2) . ?
Si2 C23 1.872(2) . ?
C21 H21A 0.9800 . ?
C21 H21B 0.9800 . ?
C21 H21C 0.9800 . ?
C22 H22A 0.9800 . ?
C22 H22B 0.9800 . ?
C22 H22C 0.9800 . ?
C23 C25 1.526(3) . ?
C23 C24 1.533(3) . ?
C23 C26 1.537(3) . ?
C24 H24A 0.9800 . ?
C24 H24B 0.9800 . ?
C24 H24C 0.9800 . ?
C25 H25A 0.9800 . ?
C25 H25B 0.9800 . ?
C25 H25C 0.9800 . ?
C26 H26A 0.9800 . ?
C26 H26B 0.9800 . ?
C26 H26C 0.9800 . ?
C3 C4 1.381(2) . ?
C3 H3 0.9500 . ?
C4 O4 1.351(2) . ?
C4 C5 1.416(2) . ?
O4 C41 1.435(2) . ?
C41 H41A 0.9800 . ?
C41 H41B 0.9800 . ?
C41 H41C 0.9800 . ?
C5 C6 1.364(2) . ?
C5 O5 1.366(2) . ?
O5 C51 1.433(2) . ?
C51 C52 1.517(3) . ?
C51 H51A 0.9900 . ?
C51 H51B 0.9900 . ?
C52 C53 1.286(3) . ?
C52 H52 0.9500 . ?
C53 H53A 0.9500 . ?
C53 H53B 0.9500 . ?
C6 H6 0.9500 . ?
C1' N1' 1.276(2) . ?
C1' C2' 1.523(2) . ?
N1' P1' 1.6597(15) . ?
P1' O1' 1.4756(13) . ?
P1' C11' 1.7999(19) . ?
P1' C5' 1.8038(19) . ?
C2' O2' 1.193(2) . ?
C2' O3' 1.333(2) . ?
O3' C3' 1.460(2) . ?
C3' C4' 1.498(3) . ?
C3' H3'1 0.9900 . ?
C3' H3'2 0.9900 . ?
C4' H4'1 0.9800 . ?
C4' H4'2 0.9800 . ?
C4' H4'3 0.9800 . ?
C5' C6' 1.386(3) . ?
C5' C10' 1.393(3) . ?
C6' C7' 1.386(3) . ?
C6' H6' 0.9500 . ?
C7' C8' 1.370(3) . ?
C7' H7' 0.9500 . ?
C8' C9' 1.380(3) . ?
C8' H8' 0.9500 . ?
C9' C10' 1.380(3) . ?
C9' H9' 0.9500 . ?
C10' H10' 0.9500 . ?
C11' C12' 1.382(3) . ?
C11' C16' 1.387(3) . ?
C12' C13' 1.386(3) . ?
C12' H12' 0.9500 . ?
C13' C14' 1.370(3) . ?
C13' H13' 0.9500 . ?
C14' C15' 1.371(3) . ?
C14' H14' 0.9500 . ?
C15' C16' 1.383(3) . ?
C15' H15' 0.9500 . ?
C16' H16' 0.9500 . ?

loop_
_geom_hbond_atom_site_label_D
_geom_hbond_atom_site_label_H
_geom_hbond_atom_site_label_A
_geom_hbond_distance_DH
_geom_hbond_distance_HA
_geom_hbond_distance_DA
_geom_hbond_angle_DHA
_geom_hbond_site_symmetry_A
C12' H12' N1' 0.95 2.57 2.983(3) 106.8 .
C8' H8' O4 0.95 2.57 3.343(3) 138.6 1_455
C41 H41B O2' 0.98 2.60 3.124(2) 113.6 4_675
C51 H51A O4 0.99 2.47 3.403(2) 157.1 3_665
C51 H51A O5 0.99 2.47 3.200(2) 130.2 3_665

loop_
_geom_torsion_atom_site_label_1
_geom_torsion_atom_site_label_2
_geom_torsion_atom_site_label_3
_geom_torsion_atom_site_label_4
_geom_torsion
_geom_torsion_site_symmetry_1
_geom_torsion_site_symmetry_2
_geom_torsion_site_symmetry_3
_geom_torsion_site_symmetry_4
_geom_torsion_publ_flag
C6 C1 C2 O2 -179.97(14) . . . . ?
C1' C1 C2 O2 3.3(2) . . . . ?
C6 C1 C2 C3 1.8(2) . . . . ?
C1' C1 C2 C3 -174.96(15) . . . . ?
C3 C2 O2 Si2 9.9(3) . . . . ?
C1 C2 O2 Si2 -168.29(13) . . . . ?
C2 O2 Si2 C21 150.55(17) . . . . ?
C2 O2 Si2 C22 33.62(19) . . . . ?
C2 O2 Si2 C23 -91.03(17) . . . . ?
O2 Si2 C23 C25 69.59(17) . . . . ?
C21 Si2 C23 C25 -177.92(16) . . . . ?
C22 Si2 C23 C25 -53.85(19) . . . . ?
O2 Si2 C23 C24 -170.15(15) . . . . ?
C21 Si2 C23 C24 -57.67(18) . . . . ?
C22 Si2 C23 C24 66.41(18) . . . . ?
O2 Si2 C23 C26 -50.93(18) . . . . ?
C21 Si2 C23 C26 61.56(19) . . . . ?
C22 Si2 C23 C26 -174.37(17) . . . . ?
O2 C2 C3 C4 -178.72(15) . . . . ?
C1 C2 C3 C4 -0.5(2) . . . . ?
C2 C3 C4 O4 177.11(15) . . . . ?
C2 C3 C4 C5 -1.6(2) . . . . ?
C3 C4 O4 C41 -7.0(2) . . . . ?
C5 C4 O4 C41 171.75(15) . . . . ?
O4 C4 C5 C6 -176.40(15) . . . . ?
C3 C4 C5 C6 2.4(2) . . . . ?
O4 C4 C5 O5 1.9(2) . . . . ?
C3 C4 C5 O5 -179.29(15) . . . . ?
C6 C5 O5 C51 3.8(3) . . . . ?
C4 C5 O5 C51 -174.35(16) . . . . ?
C5 O5 C51 C52 -77.3(2) . . . . ?
O5 C51 C52 C53 148.4(2) . . . . ?
O5 C5 C6 C1 -179.24(15) . . . . ?
C4 C5 C6 C1 -1.1(2) . . . . ?
C2 C1 C6 C5 -0.9(2) . . . . ?
C1' C1 C6 C5 176.00(15) . . . . ?
C2 C1 C1' N1' 164.09(16) . . . . ?
C6 C1 C1' N1' -12.7(2) . . . . ?
C2 C1 C1' C2' -17.6(2) . . . . ?
C6 C1 C1' C2' 165.68(14) . . . . ?
C1 C1' N1' P1' -172.50(12) . . . . ?
C2' C1' N1' P1' 9.1(2) . . . . ?
C1' N1' P1' O1' -7.2(2) . . . . ?
C1' N1' P1' C11' -134.01(16) . . . . ?
C1' N1' P1' C5' 116.40(17) . . . . ?
N1' C1' C2' O2' -80.8(2) . . . . ?
C1 C1' C2' O2' 100.9(2) . . . . ?
N1' C1' C2' O3' 95.22(18) . . . . ?
C1 C1' C2' O3' -83.12(18) . . . . ?
O2' C2' O3' C3' 5.3(3) . . . . ?
C1' C2' O3' C3' -170.62(15) . . . . ?
C2' O3' C3' C4' -173.85(17) . . . . ?
O1' P1' C5' C6' -4.74(18) . . . . ?
N1' P1' C5' C6' -135.23(15) . . . . ?
C11' P1' C5' C6' 118.83(15) . . . . ?
O1' P1' C5' C10' 175.09(15) . . . . ?
N1' P1' C5' C10' 44.60(17) . . . . ?
C11' P1' C5' C10' -61.34(17) . . . . ?
C10' C5' C6' C7' -0.3(3) . . . . ?
P1' C5' C6' C7' 179.54(15) . . . . ?
C5' C6' C7' C8' 0.3(3) . . . . ?
C6' C7' C8' C9' -0.4(3) . . . . ?
C7' C8' C9' C10' 0.5(3) . . . . ?
C8' C9' C10' C5' -0.5(3) . . . . ?
C6' C5' C10' C9' 0.4(3) . . . . ?
P1' C5' C10' C9' -179.44(16) . . . . ?
O1' P1' C11' C12' -138.46(17) . . . . ?
N1' P1' C11' C12' -5.42(18) . . . . ?
C5' P1' C11' C12' 98.06(18) . . . . ?
O1' P1' C11' C16' 41.14(18) . . . . ?
N1' P1' C11' C16' 174.18(15) . . . . ?
C5' P1' C11' C16' -82.35(17) . . . . ?
C16' C11' C12' C13' -0.1(3) . . . . ?
P1' C11' C12' C13' 179.47(16) . . . . ?
C11' C12' C13' C14' -0.1(3) . . . . ?
C12' C13' C14' C15' 0.3(3) . . . . ?
C13' C14' C15' C16' -0.4(4) . . . . ?
C14' C15' C16' C11' 0.2(4) . . . . ?
C12' C11' C16' C15' 0.0(3) . . . . ?
P1' C11' C16' C15' -179.59(18) . . . . ?

loop_
_cod_related_entry_id
_cod_related_entry_database
_cod_related_entry_code
1 ChemSpider 30659110
